data_4511600
loop_
_publ_author_name
'Springuel, G\'eraldine'
'Robeyns, Koen'
'Norberg, Bernadette'
'Wouters, Johan'
'Leyssens, Tom'

_publ_section_title
;
 Cocrystal Formation between Chiral Compounds: How Cocrystals Differ from
 Salts
;
_journal_issue 8
_journal_name_full 'Crystal Growth &amp; Design'
_journal_page_first 3996
_journal_paper_doi 10.1021/cg500588t
_journal_volume 14
_journal_year 2014
_chemical_absolute_configuration rm
_chemical_formula_moiety 'C21 H32 N2 O, C5 H8 O4'
_chemical_formula_sum 'C26 H40 N2 O5'
_chemical_formula_weight 460.60
_chemical_name_systematic
;
 ?
;
_space_group_IT_number 4
_symmetry_cell_setting monoclinic
_symmetry_space_group_name_Hall 'P 2yb'
_symmetry_space_group_name_H-M 'P 1 21 1'
_atom_sites_solution_hydrogens geom
_atom_sites_solution_primary direct
_atom_sites_solution_secondary difmap
_audit_creation_method SHELXL-97
_cell_angle_alpha 90.00
_cell_angle_beta 96.713(2)
_cell_angle_gamma 90.00
_cell_formula_units_Z 2
_cell_length_a 6.88070(10)
_cell_length_b 11.0656(2)
_cell_length_c 16.4085(3)
_cell_measurement_reflns_used 7410
_cell_measurement_temperature 293(2)
_cell_measurement_theta_max 67.5330
_cell_measurement_theta_min 2.6880
_cell_volume 1240.76(4)
_computing_cell_refinement
;
CrysAlisPro, Agilent Technologies,
Version 1.171.36.28 (release 01-02-2013 CrysAlis171 .NET)
(compiled Feb  1 2013,16:14:44)
;
_computing_data_collection
;
CrysAlisPro, Agilent Technologies,
Version 1.171.36.28 (release 01-02-2013 CrysAlis171 .NET)
(compiled Feb  1 2013,16:14:44)
;
_computing_data_reduction
;
CrysAlisPro, Agilent Technologies,
Version 1.171.36.28 (release 01-02-2013 CrysAlis171 .NET)
(compiled Feb  1 2013,16:14:44)
;
_computing_structure_refinement 'SHELXL-97 (Sheldrick, 1997)'
_computing_structure_solution Sir2004
_diffrn_ambient_temperature 293(2)
_diffrn_detector_area_resol_mean 5.1856
_diffrn_measured_fraction_theta_full 0.997
_diffrn_measured_fraction_theta_max 0.997
_diffrn_measurement_device_type 'Xcalibur, Ruby, Gemini ultra'
_diffrn_measurement_method '\w scans'
_diffrn_radiation_monochromator mirror
_diffrn_radiation_source 'fine-focus sealed tube'
_diffrn_radiation_type CuK\a
_diffrn_radiation_wavelength 1.54184
_diffrn_reflns_av_R_equivalents 0.0255
_diffrn_reflns_av_sigmaI/netI 0.0283
_diffrn_reflns_limit_h_max 8
_diffrn_reflns_limit_h_min -7
_diffrn_reflns_limit_k_max 13
_diffrn_reflns_limit_k_min -13
_diffrn_reflns_limit_l_max 16
_diffrn_reflns_limit_l_min -19
_diffrn_reflns_number 11140
_diffrn_reflns_theta_full 66.59
_diffrn_reflns_theta_max 66.59
_diffrn_reflns_theta_min 2.71
_exptl_absorpt_coefficient_mu 0.682
_exptl_absorpt_correction_T_max 0.9732
_exptl_absorpt_correction_T_min 0.7817
_exptl_absorpt_correction_type multi-scan
_exptl_absorpt_process_details
;
CrysAlisPro, Agilent Technologies,
Version 1.171.36.28 (release 01-02-2013 CrysAlis171 .NET)
(compiled Feb  1 2013,16:14:44)
Empirical absorption correction using spherical harmonics,
 implemented in SCALE3 ABSPACK scaling algorithm.
;
_exptl_crystal_colour colorless
_exptl_crystal_density_diffrn 1.233
_exptl_crystal_density_method 'not measured'
_exptl_crystal_description prism
_exptl_crystal_F_000 500
_exptl_crystal_size_max 0.38
_exptl_crystal_size_mid 0.19
_exptl_crystal_size_min 0.04
_refine_diff_density_max 0.121
_refine_diff_density_min -0.113
_refine_diff_density_rms 0.026
_refine_ls_abs_structure_details 'Flack H D (1983), Acta Cryst. A39, 876-881'
_refine_ls_abs_structure_Flack 0.02(14)
_refine_ls_extinction_method none
_refine_ls_goodness_of_fit_ref 1.039
_refine_ls_hydrogen_treatment mixed
_refine_ls_matrix_type full
_refine_ls_number_parameters 342
_refine_ls_number_reflns 4361
_refine_ls_number_restraints 1
_refine_ls_restrained_S_all 1.039
_refine_ls_R_factor_all 0.0312
_refine_ls_R_factor_gt 0.0298
_refine_ls_shift/su_max 0.000
_refine_ls_shift/su_mean 0.000
_refine_ls_structure_factor_coef Fsqd
_refine_ls_weighting_details 'calc w=1/[\s^2^(Fo^2^)+(0.0462P)^2^+0.0625P] where P=(Fo^2^+2Fc^2^)/3'
_refine_ls_weighting_scheme calc
_refine_ls_wR_factor_gt 0.0774
_refine_ls_wR_factor_ref 0.0792
_reflns_number_gt 4186
_reflns_number_total 4361
_reflns_threshold_expression >2sigma(I)
_cod_data_source_file 977389.cif
_cod_data_source_block shelxl
_cod_depositor_comments 'Adding full bibliography for 4511595--4511600.cif.'
_cod_original_sg_symbol_H-M 'P 21'
_cod_database_code 4511600

loop_
_symmetry_equiv_pos_as_xyz
'x, y, z'
'-x, y+1/2, -z'

loop_
_atom_site_label
_atom_site_type_symbol
_atom_site_fract_x
_atom_site_fract_y
_atom_site_fract_z
_atom_site_U_iso_or_equiv
_atom_site_adp_type
_atom_site_occupancy
_atom_site_symmetry_multiplicity
_atom_site_calc_flag
_atom_site_refinement_flags
C1 C 0.6757(3) -0.06702(18) 0.79197(9) 0.0574(4) Uani 1 1 d .
C2 C 0.5596(2) -0.02022(15) 0.72544(8) 0.0464(3) Uani 1 1 d .
C3 C 0.5877(2) -0.01086(15) 0.63618(8) 0.0438(3) Uani 1 1 d .
H3A H 0.6636 -0.0793 0.6208 0.053 Uiso 1 1 calc R
H3B H 0.6599 0.0623 0.6270 0.053 Uiso 1 1 calc R
C4 C 0.38754(19) -0.00843(12) 0.58226(8) 0.0346(3) Uani 1 1 d .
C5 C 0.41734(18) 0.02632(12) 0.49265(7) 0.0327(3) Uani 1 1 d .
C6 C 0.5539(2) -0.06109(15) 0.45284(8) 0.0416(3) Uani 1 1 d .
H6A H 0.6823 -0.0590 0.4842 0.050 Uiso 1 1 calc R
H6B H 0.5036 -0.1426 0.4560 0.050 Uiso 1 1 calc R
C7 C 0.57547(19) -0.03188(14) 0.36259(8) 0.0412(3) Uani 1 1 d .
H7A H 0.6449 0.0440 0.3597 0.049 Uiso 1 1 calc R
H7B H 0.6518 -0.0947 0.3401 0.049 Uiso 1 1 calc R
C8 C 0.37468(18) -0.02264(12) 0.31145(8) 0.0360(3) Uani 1 1 d .
C9 C 0.3686(2) 0.02694(14) 0.22234(8) 0.0434(3) Uani 1 1 d .
C10 C 0.1583(2) 0.07800(17) 0.20435(9) 0.0505(4) Uani 1 1 d .
H10A H 0.1597 0.1535 0.1744 0.061 Uiso 1 1 calc R
H10B H 0.0751 0.0211 0.1716 0.061 Uiso 1 1 calc R
C11 C 0.0815(2) 0.09862(16) 0.28725(9) 0.0494(4) Uani 1 1 d .
H11A H 0.0335 0.1806 0.2913 0.059 Uiso 1 1 calc R
H11B H -0.0236 0.0427 0.2946 0.059 Uiso 1 1 calc R
C12 C 0.25858(19) 0.07608(12) 0.35122(8) 0.0356(3) Uani 1 1 d .
C13 C 0.22072(18) 0.04642(12) 0.43827(8) 0.0344(3) Uani 1 1 d .
C14 C 0.1045(2) 0.14619(15) 0.47446(8) 0.0442(3) Uani 1 1 d .
H14A H 0.1749 0.2220 0.4732 0.053 Uiso 1 1 calc R
H14B H -0.0208 0.1556 0.4413 0.053 Uiso 1 1 calc R
C15 C 0.0708(2) 0.11786(16) 0.56232(9) 0.0489(4) Uani 1 1 d .
H15A H -0.0150 0.0483 0.5625 0.059 Uiso 1 1 calc R
H15B H 0.0055 0.1859 0.5846 0.059 Uiso 1 1 calc R
C16 C 0.2605(2) 0.09167(13) 0.61726(8) 0.0399(3) Uani 1 1 d .
C17 C 0.2134(3) 0.06471(18) 0.70487(9) 0.0545(4) Uani 1 1 d .
H17A H 0.1732 0.1387 0.7299 0.065 Uiso 1 1 calc R
H17B H 0.1056 0.0078 0.7026 0.065 Uiso 1 1 calc R
C18 C 0.3866(2) 0.01338(15) 0.75603(9) 0.0495(4) Uani 1 1 d .
C19 C 0.2893(2) -0.13282(14) 0.58595(9) 0.0476(3) Uani 1 1 d .
H19A H 0.3685 -0.1929 0.5635 0.071 Uiso 1 1 calc R
H19B H 0.1624 -0.1307 0.5546 0.071 Uiso 1 1 calc R
H19C H 0.2756 -0.1525 0.6420 0.071 Uiso 1 1 calc R
C20 C 0.2715(2) -0.14603(15) 0.30856(9) 0.0498(3) Uani 1 1 d .
H20A H 0.3488 -0.2044 0.2834 0.075 Uiso 1 1 calc R
H20B H 0.1452 -0.1393 0.2772 0.075 Uiso 1 1 calc R
H20C H 0.2561 -0.1715 0.3634 0.075 Uiso 1 1 calc R
C21 C 0.5204(3) 0.12391(18) 0.21193(10) 0.0574(4) Uani 1 1 d .
H21A H 0.6490 0.0893 0.2211 0.086 Uiso 1 1 calc R
H21B H 0.5091 0.1876 0.2509 0.086 Uiso 1 1 calc R
H21C H 0.4987 0.1561 0.1573 0.086 Uiso 1 1 calc R
N1 N 0.5720(2) -0.06061(16) 0.85596(8) 0.0628(4) Uani 1 1 d .
N2 N 0.3929(2) -0.01159(15) 0.83588(8) 0.0605(4) Uani 1 1 d .
O1 O 0.40243(18) -0.07075(13) 0.16730(7) 0.0572(3) Uani 1 1 d .
H1 H 0.807(3) -0.1022(17) 0.8001(12) 0.056(5) Uiso 1 1 d .
H1N H 0.608(3) -0.083(2) 0.9043(15) 0.071(6) Uiso 1 1 d .
H1O H 0.333(3) -0.061(2) 0.1228(15) 0.066(6) Uiso 1 1 d .
H5 H 0.485(2) 0.1083(16) 0.4972(10) 0.039(4) Uiso 1 1 d .
H12 H 0.342(2) 0.1468(16) 0.3537(9) 0.037(4) Uiso 1 1 d .
H13 H 0.145(2) -0.0294(14) 0.4354(9) 0.034(3) Uiso 1 1 d .
H16 H 0.346(2) 0.1661(15) 0.6187(9) 0.033(3) Uiso 1 1 d .
C22 C 0.7874(2) 0.81085(13) 0.08447(9) 0.0441(3) Uani 1 1 d .
C23 C 0.9718(2) 0.73905(15) 0.08473(9) 0.0474(3) Uani 1 1 d .
H23A H 0.9482 0.6576 0.1031 0.057 Uiso 1 1 calc R
H23B H 1.0718 0.7747 0.1240 0.057 Uiso 1 1 calc R
C24 C 1.0484(2) 0.73225(15) 0.00212(9) 0.0480(3) Uani 1 1 d .
C25 C 1.11758(19) 0.85194(15) -0.02632(8) 0.0426(3) Uani 1 1 d .
C26 C 1.2197(3) 0.6441(2) 0.00388(15) 0.0754(6) Uani 1 1 d .
H26A H 1.3220 0.6686 0.0455 0.113 Uiso 1 1 calc R
H26B H 1.2686 0.6441 -0.0486 0.113 Uiso 1 1 calc R
H26C H 1.1763 0.5643 0.0159 0.113 Uiso 1 1 calc R
O2 O 0.7442(2) 0.83109(14) 0.15938(7) 0.0639(3) Uani 1 1 d .
O3 O 0.68676(17) 0.84464(13) 0.02385(7) 0.0589(3) Uani 1 1 d .
O4 O 1.17614(18) 0.93549(11) 0.01766(6) 0.0568(3) Uani 1 1 d .
O5 O 1.1163(2) 0.85706(14) -0.10659(6) 0.0622(3) Uani 1 1 d .
H24 H 0.946(3) 0.7055(18) -0.0375(12) 0.057(5) Uiso 1 1 d .
H5O H 1.198(4) 0.912(2) -0.1200(15) 0.075(7) Uiso 1 1 d .
H2O H 0.633(4) 0.869(3) 0.1562(17) 0.090(8) Uiso 1 1 d .

loop_
_atom_site_aniso_label
_atom_site_aniso_U_11
_atom_site_aniso_U_22
_atom_site_aniso_U_33
_atom_site_aniso_U_23
_atom_site_aniso_U_13
_atom_site_aniso_U_12
C1 0.0638(10) 0.0705(10) 0.0347(7) 0.0054(7) -0.0072(7) -0.0097(9)
C2 0.0501(8) 0.0558(8) 0.0315(7) 0.0029(6) -0.0026(6) -0.0089(6)
C3 0.0424(7) 0.0575(8) 0.0309(6) 0.0044(6) 0.0010(5) -0.0011(6)
C4 0.0359(6) 0.0389(6) 0.0288(6) 0.0005(5) 0.0035(5) -0.0021(5)
C5 0.0331(6) 0.0376(6) 0.0273(6) -0.0007(5) 0.0030(5) 0.0004(5)
C6 0.0386(7) 0.0540(8) 0.0315(6) 0.0005(6) 0.0014(5) 0.0126(6)
C7 0.0363(7) 0.0564(9) 0.0312(6) -0.0017(6) 0.0051(5) 0.0096(6)
C8 0.0352(6) 0.0448(7) 0.0280(6) -0.0020(5) 0.0038(5) 0.0025(5)
C9 0.0447(7) 0.0589(8) 0.0267(6) -0.0012(6) 0.0041(5) 0.0073(6)
C10 0.0465(8) 0.0715(10) 0.0318(7) 0.0010(7) -0.0027(6) 0.0123(7)
C11 0.0421(7) 0.0716(10) 0.0334(7) 0.0034(6) -0.0007(6) 0.0147(7)
C12 0.0342(6) 0.0423(7) 0.0299(6) 0.0011(5) 0.0016(5) 0.0042(5)
C13 0.0332(6) 0.0401(7) 0.0296(6) 0.0011(5) 0.0030(5) 0.0028(5)
C14 0.0437(7) 0.0549(8) 0.0341(7) 0.0002(6) 0.0048(5) 0.0139(6)
C15 0.0436(8) 0.0663(10) 0.0382(7) -0.0013(7) 0.0104(6) 0.0139(7)
C16 0.0446(7) 0.0465(8) 0.0290(6) -0.0021(5) 0.0070(5) 0.0007(6)
C17 0.0574(9) 0.0750(11) 0.0332(7) -0.0013(7) 0.0141(6) 0.0014(8)
C18 0.0596(9) 0.0599(9) 0.0286(7) 0.0012(6) 0.0038(6) -0.0103(7)
C19 0.0581(8) 0.0451(8) 0.0394(7) 0.0046(6) 0.0047(6) -0.0104(7)
C20 0.0580(9) 0.0485(8) 0.0425(8) -0.0061(7) 0.0037(6) -0.0023(7)
C21 0.0581(9) 0.0752(11) 0.0406(8) 0.0137(8) 0.0120(7) -0.0021(8)
N1 0.0793(10) 0.0776(10) 0.0285(6) 0.0093(7) -0.0066(6) -0.0131(8)
N2 0.0763(10) 0.0756(9) 0.0292(6) 0.0037(6) 0.0050(6) -0.0115(8)
O1 0.0594(7) 0.0807(8) 0.0307(5) -0.0130(5) 0.0018(5) 0.0154(6)
C22 0.0492(8) 0.0496(8) 0.0340(7) 0.0037(6) 0.0071(6) -0.0041(6)
C23 0.0530(8) 0.0541(8) 0.0354(7) 0.0044(6) 0.0067(6) 0.0013(7)
C24 0.0513(9) 0.0543(9) 0.0388(7) -0.0067(6) 0.0075(7) -0.0006(7)
C25 0.0393(7) 0.0594(8) 0.0292(6) -0.0018(6) 0.0040(5) 0.0062(6)
C26 0.0827(13) 0.0616(11) 0.0880(14) 0.0030(10) 0.0354(11) 0.0175(10)
O2 0.0646(8) 0.0921(9) 0.0362(5) -0.0020(6) 0.0113(5) 0.0202(7)
O3 0.0589(7) 0.0789(8) 0.0384(6) 0.0098(5) 0.0040(5) 0.0114(6)
O4 0.0752(7) 0.0568(6) 0.0377(5) -0.0040(5) 0.0033(5) -0.0070(6)
O5 0.0742(8) 0.0829(9) 0.0295(5) -0.0013(5) 0.0066(5) -0.0167(7)

loop_
_atom_type_symbol
_atom_type_description
_atom_type_scat_dispersion_real
_atom_type_scat_dispersion_imag
_atom_type_scat_source
C C 0.0181 0.0091 'International Tables Vol C Tables 4.2.6.8 and 6.1.1.4'
H H 0.0000 0.0000 'International Tables Vol C Tables 4.2.6.8 and 6.1.1.4'
N N 0.0311 0.0180 'International Tables Vol C Tables 4.2.6.8 and 6.1.1.4'
O O 0.0492 0.0322 'International Tables Vol C Tables 4.2.6.8 and 6.1.1.4'

loop_
_geom_angle_atom_site_label_1
_geom_angle_atom_site_label_2
_geom_angle_atom_site_label_3
_geom_angle
N1 C1 C2 106.81(17)
N1 C1 H1 118.8(11)
C2 C1 H1 134.4(11)
C1 C2 C18 104.79(14)
C1 C2 C3 132.07(15)
C18 C2 C3 122.98(13)
C2 C3 C4 110.55(11)
C2 C3 H3A 109.5
C4 C3 H3A 109.5
C2 C3 H3B 109.5
C4 C3 H3B 109.5
H3A C3 H3B 108.1
C19 C4 C3 109.15(11)
C19 C4 C5 111.43(11)
C3 C4 C5 109.73(10)
C19 C4 C16 110.66(11)
C3 C4 C16 107.53(11)
C5 C4 C16 108.26(10)
C6 C5 C13 112.33(10)
C6 C5 C4 113.48(11)
C13 C5 C4 112.18(10)
C6 C5 H5 107.2(10)
C13 C5 H5 105.9(9)
C4 C5 H5 105.1(9)
C7 C6 C5 114.01(11)
C7 C6 H6A 108.8
C5 C6 H6A 108.8
C7 C6 H6B 108.8
C5 C6 H6B 108.8
H6A C6 H6B 107.6
C8 C7 C6 110.99(11)
C8 C7 H7A 109.4
C6 C7 H7A 109.4
C8 C7 H7B 109.4
C6 C7 H7B 109.4
H7A C7 H7B 108.0
C7 C8 C20 109.93(11)
C7 C8 C12 107.07(10)
C20 C8 C12 112.45(11)
C7 C8 C9 117.43(11)
C20 C8 C9 108.81(11)
C12 C8 C9 100.91(10)
O1 C9 C21 107.16(12)
O1 C9 C10 111.63(12)
C21 C9 C10 111.07(14)
O1 C9 C8 109.55(12)
C21 C9 C8 114.25(12)
C10 C9 C8 103.24(11)
C11 C10 C9 107.25(11)
C11 C10 H10A 110.3
C9 C10 H10A 110.3
C11 C10 H10B 110.3
C9 C10 H10B 110.3
H10A C10 H10B 108.5
C12 C11 C10 104.74(11)
C12 C11 H11A 110.8
C10 C11 H11A 110.8
C12 C11 H11B 110.8
C10 C11 H11B 110.8
H11A C11 H11B 108.9
C13 C12 C11 118.00(11)
C13 C12 C8 113.54(11)
C11 C12 C8 103.60(11)
C13 C12 H12 107.6(9)
C11 C12 H12 108.4(9)
C8 C12 H12 104.9(9)
C12 C13 C14 111.46(11)
C12 C13 C5 109.83(10)
C14 C13 C5 110.05(10)
C12 C13 H13 106.6(9)
C14 C13 H13 109.7(9)
C5 C13 H13 109.1(9)
C15 C14 C13 111.44(12)
C15 C14 H14A 109.3
C13 C14 H14A 109.3
C15 C14 H14B 109.3
C13 C14 H14B 109.3
H14A C14 H14B 108.0
C14 C15 C16 112.66(12)
C14 C15 H15A 109.1
C16 C15 H15A 109.1
C14 C15 H15B 109.1
C16 C15 H15B 109.1
H15A C15 H15B 107.8
C15 C16 C17 109.26(12)
C15 C16 C4 113.25(11)
C17 C16 C4 113.20(12)
C15 C16 H16 108.4(8)
C17 C16 H16 108.8(8)
C4 C16 H16 103.6(8)
C18 C17 C16 111.02(13)
C18 C17 H17A 109.4
C16 C17 H17A 109.4
C18 C17 H17B 109.4
C16 C17 H17B 109.4
H17A C17 H17B 108.0
N2 C18 C2 111.50(15)
N2 C18 C17 124.41(15)
C2 C18 C17 124.02(13)
C4 C19 H19A 109.5
C4 C19 H19B 109.5
H19A C19 H19B 109.5
C4 C19 H19C 109.5
H19A C19 H19C 109.5
H19B C19 H19C 109.5
C8 C20 H20A 109.5
C8 C20 H20B 109.5
H20A C20 H20B 109.5
C8 C20 H20C 109.5
H20A C20 H20C 109.5
H20B C20 H20C 109.5
C9 C21 H21A 109.5
C9 C21 H21B 109.5
H21A C21 H21B 109.5
C9 C21 H21C 109.5
H21A C21 H21C 109.5
H21B C21 H21C 109.5
C1 N1 N2 112.61(13)
C1 N1 H1N 127.0(16)
N2 N1 H1N 120.4(16)
C18 N2 N1 104.29(14)
C9 O1 H1O 109.4(16)
O3 C22 O2 123.18(15)
O3 C22 C23 124.97(13)
O2 C22 C23 111.83(12)
C22 C23 C24 114.09(12)
C22 C23 H23A 108.7
C24 C23 H23A 108.7
C22 C23 H23B 108.7
C24 C23 H23B 108.7
H23A C23 H23B 107.6
C25 C24 C23 113.04(12)
C25 C24 C26 107.30(14)
C23 C24 C26 111.33(15)
C25 C24 H24 107.4(12)
C23 C24 H24 108.7(12)
C26 C24 H24 109.0(12)
O4 C25 O5 121.68(15)
O4 C25 C24 125.70(12)
O5 C25 C24 112.57(13)
C24 C26 H26A 109.5
C24 C26 H26B 109.5
H26A C26 H26B 109.5
C24 C26 H26C 109.5
H26A C26 H26C 109.5
H26B C26 H26C 109.5
C22 O2 H2O 108.6(18)
C25 O5 H5O 110.6(16)

loop_
_geom_bond_atom_site_label_1
_geom_bond_atom_site_label_2
_geom_bond_distance
C1 N1 1.338(2)
C1 C2 1.376(2)
C1 H1 0.98(2)
C2 C18 1.396(2)
C2 C3 1.5030(18)
C3 C4 1.5478(18)
C3 H3A 0.9700
C3 H3B 0.9700
C4 C19 1.5378(19)
C4 C5 1.5565(17)
C4 C16 1.5615(18)
C5 C6 1.5454(18)
C5 C13 1.5472(16)
C5 H5 1.018(18)
C6 C7 1.5398(18)
C6 H6A 0.9700
C6 H6B 0.9700
C7 C8 1.5337(17)
C7 H7A 0.9700
C7 H7B 0.9700
C8 C20 1.537(2)
C8 C12 1.5425(18)
C8 C9 1.5577(18)
C9 O1 1.4448(19)
C9 C21 1.521(2)
C9 C10 1.550(2)
C10 C11 1.533(2)
C10 H10A 0.9700
C10 H10B 0.9700
C11 C12 1.5328(18)
C11 H11A 0.9700
C11 H11B 0.9700
C12 C13 1.5175(17)
C12 H12 0.967(17)
C13 C14 1.5239(19)
C13 H13 0.986(16)
C14 C15 1.5192(19)
C14 H14A 0.9700
C14 H14B 0.9700
C15 C16 1.525(2)
C15 H15A 0.9700
C15 H15B 0.9700
C16 C17 1.5394(19)
C16 H16 1.012(16)
C17 C18 1.488(2)
C17 H17A 0.9700
C17 H17B 0.9700
C18 N2 1.335(2)
C19 H19A 0.9600
C19 H19B 0.9600
C19 H19C 0.9600
C20 H20A 0.9600
C20 H20B 0.9600
C20 H20C 0.9600
C21 H21A 0.9600
C21 H21B 0.9600
C21 H21C 0.9600
N1 N2 1.351(2)
N1 H1N 0.84(2)
O1 H1O 0.83(2)
C22 O3 1.2034(19)
C22 O2 1.3172(18)
C22 C23 1.496(2)
C23 C24 1.5126(19)
C23 H23A 0.9700
C23 H23B 0.9700
C24 C25 1.500(2)
C24 C26 1.527(3)
C24 H24 0.95(2)
C25 O4 1.212(2)
C25 O5 1.3173(17)
C26 H26A 0.9600
C26 H26B 0.9600
C26 H26C 0.9600
O2 H2O 0.86(3)
O5 H5O 0.87(3)

loop_
_geom_torsion_atom_site_label_1
_geom_torsion_atom_site_label_2
_geom_torsion_atom_site_label_3
_geom_torsion_atom_site_label_4
_geom_torsion
N1 C1 C2 C18 0.44(19)
N1 C1 C2 C3 -175.06(16)
C1 C2 C3 C4 153.11(17)
C18 C2 C3 C4 -21.7(2)
C2 C3 C4 C19 -68.63(15)
C2 C3 C4 C5 169.00(12)
C2 C3 C4 C16 51.46(15)
C19 C4 C5 C6 -62.26(15)
C3 C4 C5 C6 58.74(14)
C16 C4 C5 C6 175.82(11)
C19 C4 C5 C13 66.38(14)
C3 C4 C5 C13 -172.62(11)
C16 C4 C5 C13 -55.54(13)
C13 C5 C6 C7 48.19(16)
C4 C5 C6 C7 176.75(11)
C5 C6 C7 C8 -53.33(16)
C6 C7 C8 C20 -64.70(14)
C6 C7 C8 C12 57.74(15)
C6 C7 C8 C9 170.23(12)
C7 C8 C9 O1 85.73(15)
C20 C8 C9 O1 -39.91(15)
C12 C8 C9 O1 -158.37(11)
C7 C8 C9 C21 -34.50(18)
C20 C8 C9 C21 -160.13(13)
C12 C8 C9 C21 81.41(14)
C7 C8 C9 C10 -155.23(13)
C20 C8 C9 C10 79.13(14)
C12 C8 C9 C10 -39.33(14)
O1 C9 C10 C11 137.46(14)
C21 C9 C10 C11 -103.00(15)
C8 C9 C10 C11 19.87(17)
C9 C10 C11 C12 7.73(18)
C10 C11 C12 C13 -159.26(13)
C10 C11 C12 C8 -32.82(16)
C7 C8 C12 C13 -62.55(14)
C20 C8 C12 C13 58.30(15)
C9 C8 C12 C13 174.09(11)
C7 C8 C12 C11 168.23(11)
C20 C8 C12 C11 -70.92(14)
C9 C8 C12 C11 44.87(13)
C11 C12 C13 C14 -58.10(17)
C8 C12 C13 C14 -179.57(11)
C11 C12 C13 C5 179.67(12)
C8 C12 C13 C5 58.20(14)
C6 C5 C13 C12 -48.98(14)
C4 C5 C13 C12 -178.22(11)
C6 C5 C13 C14 -172.05(12)
C4 C5 C13 C14 58.72(14)
C12 C13 C14 C15 -178.63(12)
C5 C13 C14 C15 -56.53(16)
C13 C14 C15 C16 54.39(18)
C14 C15 C16 C17 179.68(14)
C14 C15 C16 C4 -53.14(17)
C19 C4 C16 C15 -69.88(15)
C3 C4 C16 C15 171.00(12)
C5 C4 C16 C15 52.52(15)
C19 C4 C16 C17 55.20(16)
C3 C4 C16 C17 -63.92(15)
C5 C4 C16 C17 177.60(11)
C15 C16 C17 C18 167.89(14)
C4 C16 C17 C18 40.68(18)
C1 C2 C18 N2 -0.54(19)
C3 C2 C18 N2 175.49(15)
C1 C2 C18 C17 -177.62(16)
C3 C2 C18 C17 -1.6(3)
C16 C17 C18 N2 175.57(15)
C16 C17 C18 C2 -7.7(2)
C2 C1 N1 N2 -0.2(2)
C2 C18 N2 N1 0.40(19)
C17 C18 N2 N1 177.47(16)
C1 N1 N2 C18 -0.1(2)
O3 C22 C23 C24 11.9(2)
O2 C22 C23 C24 -169.53(14)
C22 C23 C24 C25 66.90(17)
C22 C23 C24 C26 -172.24(16)
C23 C24 C25 O4 25.7(2)
C26 C24 C25 O4 -97.41(19)
C23 C24 C25 O5 -156.85(13)
C26 C24 C25 O5 80.02(18)
